data_1551507
loop_
_publ_author_name
'Zi-Shuo Yao'
'Masaki Mito'
'Takashi Kamachi'
'Yoshihito Shiota'
'Kazunari Yoshizawa'
'Nobuaki Azuma'
'Yuji Miyazaki'
'Kazuyuki Takahashi'
'Kuirun Zhang'
'Takumi Nakanishi'
'Soonchul Kang'
'Shinji Kanegawa'
'Osamu Sato'

_publ_section_title
;
 Molecular motor-driven abrupt anisotropic shape change in a single
 crystal of a Ni complex
;
_journal_name_full 'Nature Chemistry'
_journal_page_first 1079
_journal_page_last 1083
_journal_paper_doi 10.1038/nchem.2092
_journal_volume 6
_journal_year 2014
_chemical_formula_moiety 'C1.33 H4 N1 O0.67 Zn0.17'
_chemical_formula_sum 'C8 H24 N6 O4 Zn'
_chemical_formula_weight 333.70
_space_group_crystal_system trigonal
_space_group_IT_number 163
_space_group_name_Hall '-P 3 2c'
_space_group_name_H-M_alt 'P -3 1 c'
_atom_sites_solution_hydrogens difmap
_cell_angle_alpha 90
_cell_angle_beta 90
_cell_angle_gamma 120
_cell_formula_units_Z 2
_cell_length_a 8.9542(16)
_cell_length_b 8.9542(16)
_cell_length_c 10.4330(19)
_cell_measurement_reflns_used 1529
_cell_measurement_temperature 288(2)
_cell_measurement_theta_max 30.5333
_cell_measurement_theta_min 3.2734
_cell_volume 724.4(2)
_computing_cell_refinement 'CrystalClear (Rigaku Inc., 2008)'
_computing_data_collection 'CrystalClear (Rigaku Inc., 2008)'
_computing_data_reduction 'CrystalClear (Rigaku Inc., 2008)'
_computing_structure_refinement 'SHELXL-2013 (Sheldrick, 2013)'
_computing_structure_solution 'SHELXS97 (Sheldrick, 2008)'
_diffrn_ambient_temperature 288(2)
_diffrn_detector_area_resol_mean 28.5714
_diffrn_measured_fraction_theta_full 0.987
_diffrn_measured_fraction_theta_max 0.988
_diffrn_measurement_device_type 'Rigaku Saturn724'
_diffrn_measurement_method \w
_diffrn_radiation_type MoK\a
_diffrn_radiation_wavelength 0.71075
_diffrn_reflns_av_R_equivalents 0.0274
_diffrn_reflns_av_unetI/netI 0.0137
_diffrn_reflns_Laue_measured_fraction_full 0.987
_diffrn_reflns_Laue_measured_fraction_max 0.988
_diffrn_reflns_limit_h_max 5
_diffrn_reflns_limit_h_min -11
_diffrn_reflns_limit_k_max 11
_diffrn_reflns_limit_k_min -6
_diffrn_reflns_limit_l_max 9
_diffrn_reflns_limit_l_min -13
_diffrn_reflns_number 3100
_diffrn_reflns_point_group_measured_fraction_full 0.987
_diffrn_reflns_point_group_measured_fraction_max 0.988
_diffrn_reflns_theta_full 25.242
_diffrn_reflns_theta_max 26.435
_diffrn_reflns_theta_min 3.273
_diffrn_source 'fine-focus sealed tube'
_exptl_absorpt_coefficient_mu 1.716
_exptl_absorpt_correction_T_max 1.0000
_exptl_absorpt_correction_T_min 0.7043
_exptl_absorpt_correction_type multi-scan
_exptl_absorpt_process_details 'REQAB (Rigaku, 1998)'
_exptl_crystal_colour Colorless
_exptl_crystal_density_diffrn 1.530
_exptl_crystal_description Prism
_exptl_crystal_F_000 352
_exptl_crystal_size_max 0.09
_exptl_crystal_size_mid 0.07
_exptl_crystal_size_min 0.06
_refine_diff_density_max 0.562
_refine_diff_density_min -0.293
_refine_diff_density_rms 0.064
_refine_ls_extinction_coef .
_refine_ls_extinction_method none
_refine_ls_goodness_of_fit_ref 1.217
_refine_ls_hydrogen_treatment refall
_refine_ls_matrix_type full
_refine_ls_number_parameters 58
_refine_ls_number_reflns 503
_refine_ls_number_restraints 0
_refine_ls_restrained_S_all 1.217
_refine_ls_R_factor_all 0.0429
_refine_ls_R_factor_gt 0.0425
_refine_ls_shift/su_max 0.000
_refine_ls_shift/su_mean 0.000
_refine_ls_structure_factor_coef Fsqd
_refine_ls_weighting_details 'w=1/[\s^2^(Fo^2^)+(0.1000P)^2^] where P=(Fo^2^+2Fc^2^)/3'
_refine_ls_weighting_scheme calc
_refine_ls_wR_factor_gt 0.1263
_refine_ls_wR_factor_ref 0.1269
_reflns_Friedel_coverage 0.000
_reflns_Friedel_fraction_full .
_reflns_Friedel_fraction_max .
_reflns_number_gt 491
_reflns_number_total 503
_reflns_threshold_expression 'I > 2\s(I)'
_cod_data_source_file nchem.2092-s11.cif
_cod_data_source_block 3_at_288_K_HT_phase
_cod_depositor_comments
;
The following automatic conversions were performed:

data item '_exptl_absorpt_correction_type' value 'Multi-scan' was
changed to 'multi-scan' in accordance with the built-in table derived
from the CIF Core dictionary named 'cif_core.dic' version 2.4.5 last
updated on 2014-11-21.

Automatic conversion script
Id: cif_fix_values 6909 2019-04-08 15:41:33Z antanas 
;
_cod_original_cell_volume 724.4(3)
_cod_database_code 1551507
_shelx_space_group_comment
;
The symmetry employed for this shelxl refinement is uniquely defined
by the following loop, which should always be used as a source of
symmetry information in preference to the above space-group names.
They are only intended as comments.
;
_shelx_estimated_absorpt_t_min 0.725
_shelx_estimated_absorpt_t_max 0.725
_shelxl_version_number 2013-4

loop_
_space_group_symop_operation_xyz
'x, y, z'
'-y, x-y, z'
'-x+y, -x, z'
'y, x, z+1/2'
'x-y, -y, z+1/2'
'-x, -x+y, z+1/2'
'-x, -y, -z'
'y, -x+y, -z'
'x-y, x, -z'
'-y, -x, -z-1/2'
'-x+y, y, -z-1/2'
'x, x-y, -z-1/2'

loop_
_atom_site_label
_atom_site_type_symbol
_atom_site_fract_x
_atom_site_fract_y
_atom_site_fract_z
_atom_site_U_iso_or_equiv
_atom_site_adp_type
_atom_site_occupancy
_atom_site_site_symmetry_order
_atom_site_calc_flag
_atom_site_refinement_flags_posn
_atom_site_refinement_flags_adp
_atom_site_refinement_flags_occupancy
_atom_site_disorder_assembly
_atom_site_disorder_group
Zn1 Zn 0.3333 0.6667 0.2500 0.0497(4) Uani 1 6 d S T P . .
O1 O 0.796(3) 0.473(2) 0.1429(14) 0.133(7) Uani 0.3333 1 d . . P . .
O2 O 0.632(6) 0.423(4) 0.1150(10) 0.149(8) Uani 0.3333 1 d . . P . .
N1 N 0.1442(5) 0.4509(4) 0.1344(3) 0.0701(7) Uani 1 1 d . . . . .
C1 C 0.1439(5) 0.2943(4) 0.1797(4) 0.0795(9) Uani 1 1 d . . . . .
C2 C 0.6667 0.3333 0.1779(6) 0.0707(15) Uani 1 3 d S T P . .
H1A H 0.046(7) 0.410(7) 0.152(4) 0.077(12) Uiso 1 1 d . . . . .
H1B H 0.159(7) 0.438(8) 0.071(5) 0.101(15) Uiso 1 1 d . . . . .
H1C H 0.058(5) 0.201(5) 0.141(3) 0.061(8) Uiso 1 1 d . . . . .
H1D H 0.240(5) 0.282(5) 0.141(3) 0.067(7) Uiso 1 1 d . . . . .

loop_
_atom_site_aniso_label
_atom_site_aniso_U_11
_atom_site_aniso_U_22
_atom_site_aniso_U_33
_atom_site_aniso_U_23
_atom_site_aniso_U_13
_atom_site_aniso_U_12
Zn1 0.0439(4) 0.0439(4) 0.0614(5) 0.000 0.000 0.0219(2)
O1 0.134(13) 0.088(7) 0.101(7) 0.024(6) 0.035(9) -0.001(8)
O2 0.31(3) 0.170(14) 0.072(5) 0.033(7) 0.032(9) 0.199(18)
N1 0.0673(18) 0.0546(15) 0.0771(17) -0.0113(11) -0.0110(12) 0.0220(13)
C1 0.0728(19) 0.0482(13) 0.106(2) -0.0154(14) 0.0005(16) 0.0213(14)
C2 0.075(2) 0.075(2) 0.062(3) 0.000 0.000 0.0375(12)

loop_
_atom_type_symbol
_atom_type_description
_atom_type_scat_dispersion_real
_atom_type_scat_dispersion_imag
_atom_type_scat_source
C C 0.0033 0.0016 'International Tables Vol C Tables 4.2.6.8 and 6.1.1.4'
H H 0.0000 0.0000 'International Tables Vol C Tables 4.2.6.8 and 6.1.1.4'
N N 0.0061 0.0033 'International Tables Vol C Tables 4.2.6.8 and 6.1.1.4'
O O 0.0106 0.0060 'International Tables Vol C Tables 4.2.6.8 and 6.1.1.4'
Zn Zn 0.2839 1.4301 'International Tables Vol C Tables 4.2.6.8 and 6.1.1.4'

loop_
_geom_angle_atom_site_label_1
_geom_angle_atom_site_label_2
_geom_angle_atom_site_label_3
_geom_angle
_geom_angle_site_symmetry_1
_geom_angle_site_symmetry_3
N1 Zn1 N1 80.18(18) 12_566 3_565
N1 Zn1 N1 92.52(13) 12_566 10_666
N1 Zn1 N1 95.8(2) 3_565 10_666
N1 Zn1 N1 92.52(13) 12_566 11_556
N1 Zn1 N1 169.17(19) 3_565 11_556
N1 Zn1 N1 92.52(13) 10_666 11_556
N1 Zn1 N1 169.17(19) 12_566 2_665
N1 Zn1 N1 92.52(13) 3_565 2_665
N1 Zn1 N1 80.18(18) 10_666 2_665
N1 Zn1 N1 95.8(2) 11_556 2_665
N1 Zn1 N1 95.8(2) 12_566 .
N1 Zn1 N1 92.52(13) 3_565 .
N1 Zn1 N1 169.17(19) 10_666 .
N1 Zn1 N1 80.18(18) 11_556 .
N1 Zn1 N1 92.52(13) 2_665 .
O2 O1 C2 63.3(13) 3_665 .
O2 O1 O2 95.9(18) 3_665 .
C2 O1 O2 54.6(8) . .
O1 O2 C2 70.7(10) 2_655 .
O1 O2 O1 129.9(17) 2_655 .
C2 O2 O1 59.4(11) . .
O1 O2 O2 107.2(13) 2_655 3_665
C2 O2 O2 43.7(4) . 3_665
O1 O2 O2 33.6(12) . 3_665
O1 O2 O2 50.5(16) 2_655 2_655
C2 O2 O2 43.7(4) . 2_655
O1 O2 O2 91.4(12) . 2_655
O2 O2 O2 60.001(4) 3_665 2_655
C1 N1 Zn1 107.1(2) . .
C1 N1 H1A 91(4) . .
Zn1 N1 H1A 118(3) . .
C1 N1 H1B 93(5) . .
Zn1 N1 H1B 123(5) . .
H1A N1 H1B 114(6) . .
C1 C1 N1 109.7(3) 11_556 .
C1 C1 H1C 117(2) 11_556 .
N1 C1 H1C 110(2) . .
C1 C1 H1D 111.6(19) 11_556 .
N1 C1 H1D 112(2) . .
H1C C1 H1D 96(3) . .
O2 C2 O2 92.7(8) 3_665 2_655
O2 C2 O2 92.7(8) 3_665 .
O2 C2 O2 92.7(8) 2_655 .
O2 C2 O1 66.1(14) 3_665 3_665
O2 C2 O1 46.0(12) 2_655 3_665
O2 C2 O1 128.5(9) . 3_665
O2 C2 O1 128.5(9) 3_665 2_655
O2 C2 O1 66.1(14) 2_655 2_655
O2 C2 O1 46.0(12) . 2_655
O1 C2 O1 112.0(7) 3_665 2_655
O2 C2 O1 46.0(12) 3_665 .
O2 C2 O1 128.5(9) 2_655 .
O2 C2 O1 66.1(14) . .
O1 C2 O1 112.0(7) 3_665 .
O1 C2 O1 112.0(7) 2_655 .
O2 C2 C2 123.4(6) 3_665 10_666
O2 C2 C2 123.4(6) 2_655 10_666
O2 C2 C2 123.4(6) . 10_666
O1 C2 C2 106.8(7) 3_665 10_666
O1 C2 C2 106.8(7) 2_655 10_666
O1 C2 C2 106.8(7) . 10_666

loop_
_geom_bond_atom_site_label_1
_geom_bond_atom_site_label_2
_geom_bond_distance
_geom_bond_site_symmetry_2
Zn1 N1 2.187(3) 12_566
Zn1 N1 2.187(3) 3_565
Zn1 N1 2.187(3) 10_666
Zn1 N1 2.187(3) 11_556
Zn1 N1 2.187(3) 2_665
Zn1 N1 2.187(3) .
O1 O2 0.96(2) 3_665
O1 C2 1.260(12) .
O1 O2 1.34(3) .
O2 O1 0.96(2) 2_655
O2 C2 1.193(12) .
O2 O2 1.73(2) 3_665
O2 O2 1.73(2) 2_655
N1 C1 1.478(5) .
N1 H1A 0.79(5) .
N1 H1B 0.70(5) .
C1 C1 1.468(8) 11_556
C1 H1C 0.90(4) .
C1 H1D 1.01(4) .
C2 O2 1.193(12) 3_665
C2 O2 1.193(12) 2_655
C2 O1 1.260(12) 3_665
C2 O1 1.260(12) 2_655
C2 C2 1.505(12) 10_666

loop_
_geom_torsion_atom_site_label_1
_geom_torsion_atom_site_label_2
_geom_torsion_atom_site_label_3
_geom_torsion_atom_site_label_4
_geom_torsion
_geom_torsion_site_symmetry_1
_geom_torsion_site_symmetry_2
_geom_torsion_site_symmetry_3
_geom_torsion_site_symmetry_4
O2 O1 O2 O1 56(4) 3_665 . . 2_655
C2 O1 O2 O1 5(2) . . . 2_655
O2 O1 O2 C2 51.1(16) 3_665 . . .
C2 O1 O2 O2 -51.1(16) . . . 3_665
O2 O1 O2 O2 19.9(13) 3_665 . . 2_655
C2 O1 O2 O2 -31.2(6) . . . 2_655
Zn1 N1 C1 C1 42.5(4) . . . 11_556
O1 O2 C2 O2 145.2(15) 2_655 . . 3_665
O1 O2 C2 O2 -38.6(11) . . . 3_665
O2 O2 C2 O2 92.8(9) 2_655 . . 3_665
O1 O2 C2 O2 52.5(19) 2_655 . . 2_655
O1 O2 C2 O2 -131.4(10) . . . 2_655
O2 O2 C2 O2 -92.8(9) 3_665 . . 2_655
O1 O2 C2 O1 84.1(11) 2_655 . . 3_665
O1 O2 C2 O1 -99.8(15) . . . 3_665
O2 O2 C2 O1 -61.2(19) 3_665 . . 3_665
O2 O2 C2 O1 31.6(19) 2_655 . . 3_665
O1 O2 C2 O1 176.1(19) . . . 2_655
O2 O2 C2 O1 -145.2(15) 3_665 . . 2_655
O2 O2 C2 O1 -52.5(19) 2_655 . . 2_655
O1 O2 C2 O1 -176.1(19) 2_655 . . .
O2 O2 C2 O1 38.6(11) 3_665 . . .
O2 O2 C2 O1 131.4(10) 2_655 . . .
O1 O2 C2 C2 -81.1(17) 2_655 . . 10_666
O1 O2 C2 C2 95.0(9) . . . 10_666
O2 O2 C2 C2 133.6(5) 3_665 . . 10_666
O2 O2 C2 C2 -133.6(5) 2_655 . . 10_666
O2 O1 C2 O2 119.9(19) . . . 3_665
O2 O1 C2 O2 -47(2) 3_665 . . 2_655
O2 O1 C2 O2 73.2(16) . . . 2_655
O2 O1 C2 O2 -119.9(19) 3_665 . . .
O2 O1 C2 O1 3.8(19) 3_665 . . 3_665
O2 O1 C2 O1 123.7(9) . . . 3_665
O2 O1 C2 O1 -122.9(9) 3_665 . . 2_655
O2 O1 C2 O1 -3.0(15) . . . 2_655
O2 O1 C2 C2 120.4(12) 3_665 . . 10_666
O2 O1 C2 C2 -119.6(8) . . . 10_666
